data_4088402
loop_
_publ_author_name
'Hoover, Andrew J.'
'Lazari, Mark'
'Ren, Hong'
'Narayanam, Maruthi Kumar'
'Murphy, Jennifer M.'
'van Dam, R. Michael'
'Hooker, Jacob M.'
'Ritter, Tobias'

_publ_section_title
;
 A Transmetalation Reaction Enables the Synthesis of
 [<sup>18</sup>F]5-Fluorouracil from [<sup>18</sup>F]Fluoride for Human
 PET Imaging.
;
_journal_issue 7
_journal_name_full Organometallics
_journal_page_first 1008
_journal_page_last 1014
_journal_paper_doi 10.1021/acs.organomet.6b00059
_journal_volume 35
_journal_year 2016
_chemical_formula_sum 'C35 H26 Cl2 N8 Ni O8 S2'
_chemical_formula_weight 880.37
_space_group_IT_number 2
_space_group_name_Hall '-P 1'
_space_group_name_H-M_alt 'P -1'
_symmetry_cell_setting triclinic
_symmetry_space_group_name_H-M 'P -1'
_atom_sites_solution_hydrogens geom
_atom_sites_solution_primary direct
_atom_sites_solution_secondary difmap
_audit_creation_method SHELXL-97
_cell_angle_alpha 103.787(5)
_cell_angle_beta 98.329(5)
_cell_angle_gamma 112.385(5)
_cell_formula_units_Z 1
_cell_length_a 9.134(2)
_cell_length_b 9.293(2)
_cell_length_c 12.052(3)
_cell_measurement_reflns_used 2497
_cell_measurement_temperature 100(1)
_cell_measurement_theta_max 25.335
_cell_measurement_theta_min 2.499
_cell_volume 886.5(4)
_computing_cell_refinement 'SAINT 7.46A (Bruker-AXS, 2009)'
_computing_data_collection 'APEX2 v2009.3.0 (Bruker-AXS, 2009)'
_computing_data_reduction 'SAINT 7.46A (Bruker-AXS, 2009)'
_computing_molecular_graphics 'Bruker SHELXTL'
_computing_publication_material 'Bruker SHELXTL'
_computing_structure_refinement 'SHELXL-97 (Sheldrick, 2008)'
_computing_structure_solution 'SHELXS-97 (Sheldrick, 2008)'
_diffrn_ambient_temperature 100(1)
_diffrn_measured_fraction_theta_full 0.993
_diffrn_measured_fraction_theta_max 0.993
_diffrn_measurement_device_type 'CCD area detector'
_diffrn_measurement_method 'phi and omega scans'
_diffrn_radiation_monochromator graphite
_diffrn_radiation_source 'fine-focus sealed tube'
_diffrn_radiation_type MoK\a
_diffrn_radiation_wavelength 0.71073
_diffrn_reflns_av_R_equivalents 0.0494
_diffrn_reflns_av_sigmaI/netI 0.0549
_diffrn_reflns_limit_h_max 11
_diffrn_reflns_limit_h_min -11
_diffrn_reflns_limit_k_max 11
_diffrn_reflns_limit_k_min -11
_diffrn_reflns_limit_l_max 14
_diffrn_reflns_limit_l_min -14
_diffrn_reflns_number 10289
_diffrn_reflns_theta_full 25.71
_diffrn_reflns_theta_max 25.71
_diffrn_reflns_theta_min 1.80
_exptl_absorpt_coefficient_mu 0.883
_exptl_absorpt_correction_T_max 0.9169
_exptl_absorpt_correction_T_min 0.7191
_exptl_absorpt_correction_type multi-scan
_exptl_absorpt_process_details 'SADABS (Sheldrick, 2009)'
_exptl_crystal_colour orange
_exptl_crystal_density_diffrn 1.649
_exptl_crystal_density_method 'not measured'
_exptl_crystal_description plate
_exptl_crystal_F_000 450
_exptl_crystal_size_max 0.40
_exptl_crystal_size_mid 0.30
_exptl_crystal_size_min 0.10
_refine_diff_density_max 0.685
_refine_diff_density_min -0.570
_refine_diff_density_rms 0.121
_refine_ls_extinction_method none
_refine_ls_goodness_of_fit_ref 1.081
_refine_ls_hydrogen_treatment constr
_refine_ls_matrix_type full
_refine_ls_number_parameters 259
_refine_ls_number_reflns 3355
_refine_ls_number_restraints 1
_refine_ls_restrained_S_all 1.081
_refine_ls_R_factor_all 0.0610
_refine_ls_R_factor_gt 0.0448
_refine_ls_shift/su_max 0.000
_refine_ls_shift/su_mean 0.000
_refine_ls_structure_factor_coef Fsqd
_refine_ls_weighting_details 'calc w=1/[\s^2^(Fo^2^)+(0.0818P)^2^+0.1490P] where P=(Fo^2^+2Fc^2^)/3'
_refine_ls_weighting_scheme calc
_refine_ls_wR_factor_gt 0.1216
_refine_ls_wR_factor_ref 0.1385
_reflns_number_gt 2686
_reflns_number_total 3355
_reflns_threshold_expression >2sigma(I)
_cod_data_source_file om6b00059_si_003.cif
_cod_data_source_block mgc_a
_cod_depositor_comments
;
The following automatic conversions were performed:

data item '_symmetry_cell_setting' value 'Triclinic' was changed to
'triclinic' in accordance with the
/home/saulius/struct/COD-crude-data/automatic-downloads/DataCite-retrospective/ACS/depositions/lib/dictionaries/cif_core.dic
dictionary named 'cif_core.dic' version 2.4.2 last updated on
2011-04-26.

Automatic conversion script
Id: cif_fix_values 6909 2019-04-08 15:41:33Z antanas 
;
_cod_original_sg_symbol_H-M P-1
_cod_database_code 4088402

loop_
_space_group_symop_id
_space_group_symop_operation_xyz
1 'x, y, z'
2 '-x, -y, -z'

loop_
_atom_site_label
_atom_site_type_symbol
_atom_site_fract_x
_atom_site_fract_y
_atom_site_fract_z
_atom_site_U_iso_or_equiv
_atom_site_adp_type
_atom_site_occupancy
_atom_site_symmetry_multiplicity
_atom_site_calc_flag
_atom_site_refinement_flags
_atom_site_disorder_assembly
_atom_site_disorder_group
H00D H 0.6236 0.3476 0.5506 0.017 Uiso 1 1 calc R . .
H00F H 0.4586 0.2809 1.0239 0.021 Uiso 1 1 calc R . .
H00G H 0.6771 0.5254 1.0358 0.022 Uiso 1 1 calc R . .
H00H H 0.1910 0.2404 0.7228 0.016 Uiso 1 1 calc R . .
H00I H -0.0033 -0.0083 0.6147 0.019 Uiso 1 1 calc R . .
H00J H 0.2263 -0.3763 0.6275 0.017 Uiso 1 1 calc R . .
H00L H 0.5789 0.5651 0.6529 0.020 Uiso 1 1 calc R . .
H00M H 0.4242 0.0307 0.8969 0.017 Uiso 1 1 calc R . .
H00O H 0.3617 0.5126 0.7436 0.019 Uiso 1 1 calc R . .
H00P H -0.0489 -0.4535 0.6268 0.023 Uiso 1 1 calc R . .
H00Q H -0.1655 -0.2712 0.6150 0.024 Uiso 1 1 calc R . .
H00R H 0.8646 0.5196 0.9237 0.021 Uiso 1 1 calc R . .
C00B C 0.2776(4) -0.1459(4) 0.6221(3) 0.0112(7) Uani 1 1 d . . .
C00C C 0.2093(4) -0.0336(4) 0.6192(3) 0.0118(7) Uani 1 1 d . . .
C00D C 0.5351(4) 0.3257(4) 0.5866(3) 0.0139(7) Uani 1 1 d . . .
C00E C 0.3124(4) 0.1362(4) 0.6262(3) 0.0111(7) Uani 1 1 d . . .
C00F C 0.5332(4) 0.2785(4) 0.9770(3) 0.0177(8) Uani 1 1 d . . .
C00G C 0.6636(4) 0.4237(4) 0.9844(3) 0.0180(8) Uani 1 1 d . . .
C00H C 0.2812(4) 0.2641(4) 0.6884(3) 0.0133(7) Uani 1 1 d . . .
C00I C 0.0439(4) -0.0831(4) 0.6170(3) 0.0157(7) Uani 1 1 d . . .
C00J C 0.1802(4) -0.3008(4) 0.6249(3) 0.0140(7) Uani 1 1 d . . .
C00K C 0.7484(4) 0.2713(4) 0.8406(3) 0.0148(7) Uani 1 1 d . . .
C00L C 0.5094(4) 0.4558(4) 0.6474(3) 0.0164(7) Uani 1 1 d . . .
C00M C 0.5123(4) 0.1299(4) 0.9009(3) 0.0144(7) Uani 1 1 d . . .
C00N C 0.6189(4) 0.1252(4) 0.8307(3) 0.0119(7) Uani 1 1 d . . .
C00O C 0.3810(4) 0.4249(4) 0.7001(3) 0.0155(7) Uani 1 1 d . . .
C00P C 0.0160(4) -0.3475(4) 0.6237(3) 0.0190(8) Uani 1 1 d . . .
C00Q C -0.0526(4) -0.2388(4) 0.6181(3) 0.0199(8) Uani 1 1 d . . .
C00R C 0.7737(4) 0.4211(4) 0.9174(3) 0.0178(8) Uani 1 1 d . . .
N007 N 0.4395(3) 0.1678(3) 0.5761(2) 0.0111(6) Uani 1 1 d . . .
N008 N 0.4426(3) -0.1008(3) 0.6164(2) 0.0113(6) Uani 1 1 d . . .
N009 N 0.8718(4) 0.2789(4) 0.7728(3) 0.0214(7) Uani 1 1 d . . .
O00A O 1.0067(3) 0.3065(4) 0.8281(3) 0.0485(10) Uani 1 1 d . . .
O004 O 0.7258(3) -0.0557(3) 0.6970(2) 0.0168(5) Uani 1 1 d . . .
O005 O 0.5115(3) -0.1850(3) 0.7911(2) 0.0188(6) Uani 1 1 d . . .
O006 O 0.8328(4) 0.2597(3) 0.6667(2) 0.0298(7) Uani 1 1 d . . .
S002 S 0.57761(10) -0.06982(10) 0.73046(7) 0.0116(2) Uani 1 1 d . . .
Ni01 Ni 0.5000 0.0000 0.5000 0.00876(19) Uani 1 2 d S . .
H1SA H 0.1504 0.1455 0.1206 0.111 Uiso 0.50 1 calc PR A -1
H1SB H 0.0092 -0.0202 0.1226 0.111 Uiso 0.50 1 calc PR A -1
C1S C 0.042(2) 0.054(2) 0.0748(11) 0.092(6) Uani 0.50 1 d PD A -1
Cl1 Cl -0.0989(3) 0.1342(4) 0.0565(3) 0.0477(7) Uani 0.50 1 d PD A -1
Cl2 Cl 0.0658(6) -0.0527(8) -0.0537(4) 0.1114(19) Uani 0.50 1 d PD A -1

loop_
_atom_site_aniso_label
_atom_site_aniso_U_11
_atom_site_aniso_U_22
_atom_site_aniso_U_33
_atom_site_aniso_U_23
_atom_site_aniso_U_13
_atom_site_aniso_U_12
C00B 0.0101(16) 0.0123(17) 0.0087(16) 0.0015(13) 0.0021(13) 0.0035(14)
C00C 0.0138(17) 0.0110(17) 0.0094(16) 0.0020(13) 0.0036(13) 0.0046(14)
C00D 0.0124(17) 0.0119(17) 0.0153(17) 0.0043(13) 0.0046(13) 0.0026(14)
C00E 0.0100(16) 0.0122(17) 0.0122(16) 0.0037(13) 0.0011(13) 0.0067(14)
C00F 0.0213(19) 0.025(2) 0.0101(16) 0.0048(14) 0.0060(14) 0.0136(17)
C00G 0.022(2) 0.0182(19) 0.0147(17) 0.0011(14) 0.0018(14) 0.0128(16)
C00H 0.0140(17) 0.0160(18) 0.0141(17) 0.0055(14) 0.0065(14) 0.0095(15)
C00I 0.0134(18) 0.0169(18) 0.0192(18) 0.0049(14) 0.0051(14) 0.0092(15)
C00J 0.0147(18) 0.0087(17) 0.0170(17) 0.0045(14) 0.0042(14) 0.0031(14)
C00K 0.0119(18) 0.0186(18) 0.0137(17) 0.0029(14) 0.0025(13) 0.0081(15)
C00L 0.0210(19) 0.0109(17) 0.0168(17) 0.0033(14) 0.0059(15) 0.0066(15)
C00M 0.0124(17) 0.0170(19) 0.0132(17) 0.0074(14) 0.0030(13) 0.0044(15)
C00N 0.0124(17) 0.0126(17) 0.0112(16) 0.0031(13) -0.0003(13) 0.0076(14)
C00O 0.0224(19) 0.0141(18) 0.0125(17) 0.0029(14) 0.0046(14) 0.0110(15)
C00P 0.0162(19) 0.0114(18) 0.0237(19) 0.0058(15) 0.0080(15) -0.0011(15)
C00Q 0.0115(18) 0.0186(19) 0.027(2) 0.0061(16) 0.0082(15) 0.0039(15)
C00R 0.0163(19) 0.0141(18) 0.0185(18) 0.0023(14) 0.0005(14) 0.0052(15)
N007 0.0105(14) 0.0098(14) 0.0130(14) 0.0045(11) 0.0032(11) 0.0039(12)
N008 0.0104(14) 0.0107(14) 0.0120(14) 0.0031(11) 0.0016(11) 0.0046(12)
N009 0.0142(17) 0.0148(16) 0.0254(18) -0.0036(13) 0.0067(13) 0.0017(13)
O00A 0.0102(15) 0.074(2) 0.0310(17) -0.0200(16) -0.0016(13) 0.0117(15)
O004 0.0129(13) 0.0180(13) 0.0204(13) 0.0024(10) 0.0027(10) 0.0105(11)
O005 0.0225(14) 0.0140(13) 0.0181(13) 0.0069(10) 0.0010(11) 0.0064(11)
O006 0.0399(17) 0.0336(16) 0.0280(16) 0.0179(13) 0.0220(13) 0.0189(14)
S002 0.0119(4) 0.0094(4) 0.0134(4) 0.0031(3) 0.0020(3) 0.0054(3)
Ni01 0.0089(3) 0.0069(3) 0.0112(3) 0.0034(2) 0.0044(2) 0.0033(2)
C1S 0.088(11) 0.166(16) 0.053(8) 0.017(9) 0.003(7) 0.100(12)
Cl1 0.0242(13) 0.069(2) 0.0547(17) 0.0372(16) 0.0072(11) 0.0160(13)
Cl2 0.089(3) 0.200(6) 0.051(2) 0.008(3) 0.021(2) 0.087(4)

loop_
_atom_type_symbol
_atom_type_description
_atom_type_scat_dispersion_real
_atom_type_scat_dispersion_imag
_atom_type_scat_source
C C 0.0033 0.0016 'International Tables Vol C Tables 4.2.6.8 and 6.1.1.4'
N N 0.0061 0.0033 'International Tables Vol C Tables 4.2.6.8 and 6.1.1.4'
O O 0.0106 0.0060 'International Tables Vol C Tables 4.2.6.8 and 6.1.1.4'
Ni Ni 0.3393 1.1124 'International Tables Vol C Tables 4.2.6.8 and 6.1.1.4'
S S 0.1246 0.1234 'International Tables Vol C Tables 4.2.6.8 and 6.1.1.4'
Cl Cl 0.1484 0.1585 'International Tables Vol C Tables 4.2.6.8 and 6.1.1.4'
H H 0.0000 0.0000 'International Tables Vol C Tables 4.2.6.8 and 6.1.1.4'

loop_
_geom_angle_atom_site_label_1
_geom_angle_atom_site_label_2
_geom_angle_atom_site_label_3
_geom_angle
_geom_angle_site_symmetry_1
_geom_angle_site_symmetry_3
C00C C00B N008 119.3(3) . .
C00J C00B C00C 119.4(3) . .
C00J C00B N008 121.3(3) . .
C00B C00C C00E 120.8(3) . .
C00I C00C C00B 118.8(3) . .
C00I C00C C00E 120.3(3) . .
N007 C00D C00L 122.8(3) . .
C00H C00E C00C 119.5(3) . .
N007 C00E C00C 119.9(3) . .
N007 C00E C00H 120.6(3) . .
C00M C00F C00G 119.9(3) . .
C00R C00G C00F 120.4(3) . .
C00O C00H C00E 120.2(3) . .
C00Q C00I C00C 121.2(3) . .
C00B C00J C00P 121.0(3) . .
C00N C00K C00R 122.2(3) . .
C00N C00K N009 122.6(3) . .
C00R C00K N009 115.2(3) . .
C00D C00L C00O 118.9(3) . .
C00N C00M C00F 120.5(3) . .
C00K C00N S002 124.0(3) . .
C00M C00N C00K 118.4(3) . .
C00M C00N S002 117.6(3) . .
C00L C00O C00H 118.8(3) . .
C00Q C00P C00J 119.8(3) . .
C00I C00Q C00P 119.7(3) . .
C00G C00R C00K 118.5(3) . .
C00D N007 Ni01 118.4(2) . .
C00E N007 C00D 118.7(3) . .
C00E N007 Ni01 122.8(2) . .
C00B N008 S002 119.2(2) . .
C00B N008 Ni01 114.7(2) . .
S002 N008 Ni01 121.41(16) . .
O00A N009 C00K 116.5(3) . .
O00A N009 O006 124.8(3) . .
O006 N009 C00K 118.7(3) . .
N008 S002 C00N 106.06(14) . .
O004 S002 C00N 107.50(15) . .
O004 S002 N008 108.62(14) . .
O005 S002 C00N 104.83(15) . .
O005 S002 N008 110.76(15) . .
O005 S002 O004 118.30(14) . .
N007 Ni01 N007 180.0 . 2_656
N008 Ni01 N007 88.50(11) . .
N008 Ni01 N007 91.50(11) 2_656 .
N008 Ni01 N007 88.50(11) 2_656 2_656
N008 Ni01 N007 91.50(11) . 2_656
N008 Ni01 N008 179.999(1) 2_656 .
Cl2 C1S Cl1 115.5(8) . .

loop_
_geom_bond_atom_site_label_1
_geom_bond_atom_site_label_2
_geom_bond_distance
_geom_bond_site_symmetry_2
C00B C00C 1.409(4) .
C00B C00J 1.386(5) .
C00C C00E 1.471(5) .
C00C C00I 1.396(5) .
C00D C00L 1.377(5) .
C00E C00H 1.397(4) .
C00F C00G 1.391(5) .
C00F C00M 1.389(5) .
C00G C00R 1.381(5) .
C00H C00O 1.382(5) .
C00I C00Q 1.383(5) .
C00J C00P 1.390(5) .
C00K C00N 1.385(5) .
C00K C00R 1.388(5) .
C00L C00O 1.381(5) .
C00M C00N 1.384(5) .
C00P C00Q 1.385(5) .
N007 C00D 1.355(4) .
N007 C00E 1.352(4) .
N008 C00B 1.419(4) .
N009 C00K 1.474(4) .
N009 O00A 1.211(4) .
O006 N009 1.227(4) .
S002 C00N 1.786(3) .
S002 N008 1.594(3) .
S002 O004 1.435(2) .
S002 O005 1.433(2) .
Ni01 N007 1.923(3) .
Ni01 N007 1.923(3) 2_656
Ni01 N008 1.894(3) .
Ni01 N008 1.894(3) 2_656
C1S Cl2 1.718(10) .
Cl1 C1S 1.732(10) .
